data_4081366
loop_
_publ_author_name
'Frutos-Pedre Roberto'
'Gonz\'alez-Herrero, Pablo'
'Vicente, Jos\'e'
'Jones, Peter G.'

_publ_section_title
;
 Reactivity of Ortho-Palladated Benzamides toward CO, Isocyanides, and
 Alkynes. Synthesis of Functionalized Isoindolin-1-ones and
 4,5-Disubstituted Benzo[c]azepine-1,3-diones
;
_journal_issue 16
_journal_name_full Organometallics
_journal_page_first 4664
_journal_paper_doi 10.1021/om4006406
_journal_volume 32
_journal_year 2013
_chemical_formula_sum 'C23 H30 F3 N3 O4 Pd S'
_chemical_formula_weight 607.96
_chemical_name_systematic
; 
 ? 
;
_space_group_IT_number 60
_symmetry_cell_setting orthorhombic
_symmetry_space_group_name_Hall '-P 2n 2ab'
_symmetry_space_group_name_H-M 'P b c n'
_atom_sites_solution_hydrogens geom
_atom_sites_solution_primary direct
_atom_sites_solution_secondary difmap
_audit_creation_method SHELXL-97
_cell_angle_alpha 90.00
_cell_angle_beta 90.00
_cell_angle_gamma 90.00
_cell_formula_units_Z 8
_cell_length_a 28.1406(8)
_cell_length_b 9.4389(3)
_cell_length_c 19.7762(6)
_cell_measurement_reflns_used 23162
_cell_measurement_temperature 100(2)
_cell_measurement_theta_max 30.8133
_cell_measurement_theta_min 2.2713
_cell_volume 5252.9(3)
_computing_cell_refinement
; 
CrysAlisPro, Oxford Diffraction Ltd., 
Version 1.171.35.21 (release 20-01-2012 CrysAlis171 .NET) 
(compiled Jan 23 2012,18:06:46) 
;
_computing_data_collection
; 
CrysAlisPro, Oxford Diffraction Ltd., 
Version 1.171.35.21 (release 20-01-2012 CrysAlis171 .NET) 
(compiled Jan 23 2012,18:06:46) 
;
_computing_data_reduction
; 
CrysAlisPro, Oxford Diffraction Ltd., 
Version 1.171.35.21 (release 20-01-2012 CrysAlis171 .NET) 
(compiled Jan 23 2012,18:06:46) 
;
_computing_molecular_graphics 'Siemens XP'
_computing_publication_material SHELXL-97
_computing_structure_refinement 'SHELXL-97 (Sheldrick, 1997)'
_computing_structure_solution 'SHELXS-97 (Sheldrick, 1990)'
_diffrn_ambient_temperature 100(2)
_diffrn_detector_area_resol_mean 16.1419
_diffrn_measured_fraction_theta_full 0.997
_diffrn_measured_fraction_theta_max 0.997
_diffrn_measurement_device_type 'Oxford Diffraction Xcalibur, Eos'
_diffrn_measurement_method \w-scan
_diffrn_radiation_monochromator graphite
_diffrn_radiation_source 'Enhance (Mo) X-ray Source'
_diffrn_radiation_type MoK\a
_diffrn_radiation_wavelength 0.71073
_diffrn_reflns_av_R_equivalents 0.0542
_diffrn_reflns_av_sigmaI/netI 0.0239
_diffrn_reflns_limit_h_max 38
_diffrn_reflns_limit_h_min -39
_diffrn_reflns_limit_k_max 13
_diffrn_reflns_limit_k_min -13
_diffrn_reflns_limit_l_max 27
_diffrn_reflns_limit_l_min -27
_diffrn_reflns_number 132155
_diffrn_reflns_theta_full 30.03
_diffrn_reflns_theta_max 30.03
_diffrn_reflns_theta_min 2.28
_exptl_absorpt_coefficient_mu 0.840
_exptl_absorpt_correction_T_max 1.00000
_exptl_absorpt_correction_T_min 0.94605
_exptl_absorpt_correction_type multi-scan
_exptl_absorpt_process_details
; 
CrysAlisPro, Oxford Diffraction Ltd., 
Version 1.171.35.21 (release 20-01-2012 CrysAlis171 .NET) 
(compiled Jan 23 2012,18:06:46) 
;
_exptl_crystal_colour colourless
_exptl_crystal_density_diffrn 1.538
_exptl_crystal_density_meas ?
_exptl_crystal_density_method 'not measured'
_exptl_crystal_description prism
_exptl_crystal_F_000 2480
_exptl_crystal_size_max 0.50
_exptl_crystal_size_mid 0.15
_exptl_crystal_size_min 0.15
_refine_diff_density_max 1.339
_refine_diff_density_min -0.685
_refine_diff_density_rms 0.091
_refine_ls_extinction_method none
_refine_ls_goodness_of_fit_ref 1.149
_refine_ls_hydrogen_treatment mixed
_refine_ls_matrix_type full
_refine_ls_number_parameters 329
_refine_ls_number_reflns 7663
_refine_ls_number_restraints 0
_refine_ls_restrained_S_all 1.149
_refine_ls_R_factor_all 0.0459
_refine_ls_R_factor_gt 0.0306
_refine_ls_shift/su_max 0.003
_refine_ls_shift/su_mean 0.000
_refine_ls_structure_factor_coef Fsqd
_refine_ls_weighting_details 'calc w=1/[\s^2^(Fo^2^)+(0.0173P)^2^+7.3759P] where P=(Fo^2^+2Fc^2^)/3'
_refine_ls_weighting_scheme calc
_refine_ls_wR_factor_gt 0.0601
_refine_ls_wR_factor_ref 0.0673
_reflns_number_gt 6240
_reflns_number_total 7663
_reflns_threshold_expression >2sigma(I)
_cod_data_source_file om4006406_si_002.cif
_cod_data_source_block rufus
_cod_depositor_comments
;
The following automatic conversions were performed:

'_exptl_crystal_density_meas' value 'not measured' was changed to '?'
- the value is perceived as not measured.

Automatic conversion script
Id: cif_fix_values 3008 2015-01-20 13:52:24Z robertas 
;
_cod_database_code 4081366

loop_
_symmetry_equiv_pos_as_xyz
'x, y, z'
'-x+1/2, -y+1/2, z+1/2'
'-x, y, -z+1/2'
'x+1/2, -y+1/2, -z'
'-x, -y, -z'
'x-1/2, y-1/2, -z-1/2'
'x, -y, z-1/2'
'-x-1/2, y-1/2, z'

loop_
_atom_site_label
_atom_site_type_symbol
_atom_site_fract_x
_atom_site_fract_y
_atom_site_fract_z
_atom_site_U_iso_or_equiv
_atom_site_adp_type
_atom_site_occupancy
_atom_site_symmetry_multiplicity
_atom_site_calc_flag
_atom_site_refinement_flags
Pd1 Pd 0.383959(5) 0.135819(14) 0.551488(7) 0.00981(4) Uani 1 1 d .
O1 O 0.45500(5) 0.09649(15) 0.53735(7) 0.0145(3) Uani 1 1 d .
N1 N 0.53122(6) 0.1494(2) 0.55362(10) 0.0171(3) Uani 1 1 d .
H01 H 0.5378(8) 0.085(3) 0.5253(13) 0.017(6) Uiso 1 1 d .
H02 H 0.5526(10) 0.196(3) 0.5724(14) 0.028(7) Uiso 1 1 d .
N2 N 0.31248(6) 0.18040(18) 0.56275(8) 0.0131(3) Uani 1 1 d .
N3 N 0.37611(6) 0.22644(18) 0.45118(9) 0.0143(3) Uani 1 1 d .
C1 C 0.39314(7) 0.0586(2) 0.64441(10) 0.0133(4) Uani 1 1 d .
C2 C 0.42084(7) 0.1300(2) 0.68806(10) 0.0150(4) Uani 1 1 d .
C3 C 0.44208(7) 0.2701(2) 0.66909(10) 0.0147(4) Uani 1 1 d .
C4 C 0.47317(7) 0.2893(2) 0.61391(10) 0.0147(4) Uani 1 1 d .
C5 C 0.49325(7) 0.4222(2) 0.60091(11) 0.0203(4) Uani 1 1 d .
H5 H 0.5149 0.4331 0.5644 0.024 Uiso 1 1 calc R
C6 C 0.48184(8) 0.5381(2) 0.64077(13) 0.0260(5) Uani 1 1 d .
H6 H 0.4947 0.6288 0.6308 0.031 Uiso 1 1 calc R
C7 C 0.45148(8) 0.5204(2) 0.69544(13) 0.0267(5) Uani 1 1 d .
H7 H 0.4434 0.5993 0.7229 0.032 Uiso 1 1 calc R
C8 C 0.43303(8) 0.3879(2) 0.70996(12) 0.0224(5) Uani 1 1 d .
H8 H 0.4136 0.3767 0.7489 0.027 Uiso 1 1 calc R
C9 C 0.48598(7) 0.1715(2) 0.56697(10) 0.0135(4) Uani 1 1 d .
C10 C 0.43186(8) 0.0822(3) 0.75981(11) 0.0222(4) Uani 1 1 d .
H10A H 0.4099 0.1283 0.7913 0.033 Uiso 1 1 calc R
H10B H 0.4646 0.1085 0.7713 0.033 Uiso 1 1 calc R
H10C H 0.4282 -0.0208 0.7630 0.033 Uiso 1 1 calc R
C11 C 0.37018(7) -0.0793(2) 0.65928(10) 0.0140(4) Uani 1 1 d .
C12 C 0.34206(7) -0.1006(2) 0.71678(11) 0.0176(4) Uani 1 1 d .
H12 H 0.3380 -0.0257 0.7483 0.021 Uiso 1 1 calc R
C13 C 0.31997(8) -0.2305(2) 0.72827(11) 0.0208(4) Uani 1 1 d .
H13 H 0.3012 -0.2436 0.7677 0.025 Uiso 1 1 calc R
C14 C 0.32509(8) -0.3410(2) 0.68263(11) 0.0218(4) Uani 1 1 d .
H14 H 0.3102 -0.4296 0.6908 0.026 Uiso 1 1 calc R
C15 C 0.35230(8) -0.3206(2) 0.62472(11) 0.0224(4) Uani 1 1 d .
H15 H 0.3558 -0.3954 0.5930 0.027 Uiso 1 1 calc R
C16 C 0.37432(8) -0.1916(2) 0.61315(11) 0.0183(4) Uani 1 1 d .
H16 H 0.3926 -0.1789 0.5732 0.022 Uiso 1 1 calc R
C17 C 0.28257(7) 0.0508(2) 0.55522(11) 0.0173(4) Uani 1 1 d .
H17A H 0.2893 -0.0146 0.5925 0.026 Uiso 1 1 calc R
H17B H 0.2899 0.0046 0.5121 0.026 Uiso 1 1 calc R
H17C H 0.2489 0.0774 0.5561 0.026 Uiso 1 1 calc R
C18 C 0.30108(7) 0.2474(2) 0.62873(11) 0.0194(4) Uani 1 1 d .
H18A H 0.2677 0.2772 0.6290 0.029 Uiso 1 1 calc R
H18B H 0.3216 0.3301 0.6356 0.029 Uiso 1 1 calc R
H18C H 0.3064 0.1790 0.6652 0.029 Uiso 1 1 calc R
C19 C 0.30068(7) 0.2832(2) 0.50746(11) 0.0161(4) Uani 1 1 d .
H19A H 0.3117 0.3790 0.5204 0.019 Uiso 1 1 calc R
H19B H 0.2658 0.2871 0.5013 0.019 Uiso 1 1 calc R
C20 C 0.32393(7) 0.2399(2) 0.44171(10) 0.0170(4) Uani 1 1 d .
H20A H 0.3107 0.1481 0.4264 0.020 Uiso 1 1 calc R
H20B H 0.3172 0.3117 0.4065 0.020 Uiso 1 1 calc R
C21 C 0.39658(8) 0.1401(2) 0.39600(11) 0.0225(4) Uani 1 1 d .
H21A H 0.3810 0.0473 0.3950 0.034 Uiso 1 1 calc R
H21B H 0.4307 0.1275 0.4038 0.034 Uiso 1 1 calc R
H21C H 0.3916 0.1883 0.3527 0.034 Uiso 1 1 calc R
C22 C 0.39962(8) 0.3667(2) 0.45081(12) 0.0202(4) Uani 1 1 d .
H22A H 0.3964 0.4096 0.4059 0.030 Uiso 1 1 calc R
H22B H 0.4334 0.3552 0.4617 0.030 Uiso 1 1 calc R
H22C H 0.3846 0.4281 0.4846 0.030 Uiso 1 1 calc R
S1 S 0.66418(2) 0.27879(5) 0.58505(3) 0.01875(11) Uani 1 1 d .
O2 O 0.61412(6) 0.2894(2) 0.60026(9) 0.0333(4) Uani 1 1 d .
O3 O 0.68087(6) 0.37528(18) 0.53430(8) 0.0246(3) Uani 1 1 d .
O4 O 0.68263(9) 0.13777(19) 0.58088(11) 0.0516(6) Uani 1 1 d .
C99 C 0.69114(8) 0.3474(3) 0.66227(11) 0.0243(5) Uani 1 1 d .
F1 F 0.68198(6) 0.26428(18) 0.71512(7) 0.0432(4) Uani 1 1 d .
F2 F 0.67424(7) 0.47521(16) 0.67756(8) 0.0430(4) Uani 1 1 d .
F3 F 0.73770(5) 0.3595(3) 0.65606(9) 0.0642(6) Uani 1 1 d .

loop_
_atom_site_aniso_label
_atom_site_aniso_U_11
_atom_site_aniso_U_22
_atom_site_aniso_U_33
_atom_site_aniso_U_23
_atom_site_aniso_U_13
_atom_site_aniso_U_12
Pd1 0.00878(6) 0.01054(7) 0.01011(7) -0.00034(5) -0.00010(5) -0.00009(5)
O1 0.0114(6) 0.0180(7) 0.0141(7) -0.0032(5) -0.0004(5) -0.0004(5)
N1 0.0109(8) 0.0196(9) 0.0206(9) -0.0063(8) 0.0005(7) -0.0012(6)
N2 0.0114(7) 0.0134(7) 0.0144(8) -0.0006(6) -0.0006(6) 0.0000(6)
N3 0.0151(8) 0.0144(8) 0.0133(8) 0.0006(7) -0.0004(6) 0.0010(6)
C1 0.0139(9) 0.0162(9) 0.0096(8) 0.0008(7) 0.0003(7) 0.0027(7)
C2 0.0126(9) 0.0196(9) 0.0126(9) -0.0010(8) 0.0022(7) 0.0001(7)
C3 0.0099(8) 0.0206(10) 0.0136(9) -0.0037(8) -0.0010(7) -0.0007(7)
C4 0.0122(9) 0.0164(9) 0.0154(9) -0.0029(8) -0.0004(7) 0.0019(7)
C5 0.0177(10) 0.0195(10) 0.0237(11) -0.0015(9) 0.0020(8) -0.0025(8)
C6 0.0234(11) 0.0168(10) 0.0377(14) -0.0059(10) 0.0012(10) -0.0034(8)
C7 0.0235(11) 0.0227(11) 0.0339(13) -0.0138(10) 0.0020(10) 0.0006(9)
C8 0.0170(10) 0.0287(12) 0.0215(11) -0.0097(9) 0.0018(8) -0.0012(8)
C9 0.0134(9) 0.0146(9) 0.0125(9) 0.0015(7) -0.0003(7) 0.0008(7)
C10 0.0192(10) 0.0339(12) 0.0134(10) 0.0010(9) -0.0012(8) -0.0045(9)
C11 0.0118(8) 0.0174(9) 0.0129(9) 0.0024(8) -0.0013(7) 0.0012(7)
C12 0.0171(9) 0.0192(10) 0.0164(10) -0.0007(8) 0.0019(7) 0.0015(8)
C13 0.0202(10) 0.0242(11) 0.0182(10) 0.0053(8) 0.0014(8) -0.0032(8)
C14 0.0235(11) 0.0193(10) 0.0225(11) 0.0055(9) -0.0046(9) -0.0037(8)
C15 0.0330(12) 0.0161(10) 0.0180(10) -0.0008(8) -0.0030(9) 0.0010(9)
C16 0.0230(11) 0.0191(10) 0.0128(9) 0.0001(8) 0.0014(8) 0.0014(8)
C17 0.0134(9) 0.0155(9) 0.0231(10) 0.0000(8) -0.0018(8) -0.0040(7)
C18 0.0166(9) 0.0235(11) 0.0183(10) -0.0060(8) 0.0032(8) 0.0022(8)
C19 0.0128(9) 0.0137(9) 0.0219(10) 0.0015(8) -0.0013(7) 0.0021(7)
C20 0.0151(9) 0.0194(10) 0.0165(10) 0.0039(8) -0.0019(7) 0.0017(7)
C21 0.0277(11) 0.0250(11) 0.0148(10) -0.0013(9) 0.0013(8) 0.0071(9)
C22 0.0184(9) 0.0171(9) 0.0251(11) 0.0068(9) 0.0020(8) -0.0020(8)
S1 0.0262(3) 0.0149(2) 0.0151(2) -0.00156(19) 0.00181(19) -0.00215(19)
O2 0.0212(8) 0.0465(11) 0.0320(10) 0.0014(8) -0.0032(7) -0.0152(8)
O3 0.0298(8) 0.0304(9) 0.0135(7) 0.0040(6) 0.0027(6) -0.0027(7)
O4 0.0924(18) 0.0171(9) 0.0453(13) -0.0032(9) 0.0176(12) 0.0110(10)
C99 0.0189(10) 0.0378(13) 0.0161(10) 0.0061(9) -0.0018(8) -0.0015(9)
F1 0.0590(11) 0.0518(10) 0.0189(8) 0.0157(7) -0.0005(7) 0.0042(8)
F2 0.0715(12) 0.0292(8) 0.0284(8) -0.0116(7) -0.0057(8) -0.0061(8)
F3 0.0173(8) 0.134(2) 0.0418(10) 0.0086(12) -0.0083(7) -0.0080(10)

loop_
_atom_type_symbol
_atom_type_description
_atom_type_scat_dispersion_real
_atom_type_scat_dispersion_imag
_atom_type_scat_source
C C 0.0033 0.0016 'International Tables Vol C Tables 4.2.6.8 and 6.1.1.4'
H H 0.0000 0.0000 'International Tables Vol C Tables 4.2.6.8 and 6.1.1.4'
N N 0.0061 0.0033 'International Tables Vol C Tables 4.2.6.8 and 6.1.1.4'
O O 0.0106 0.0060 'International Tables Vol C Tables 4.2.6.8 and 6.1.1.4'
F F 0.0171 0.0103 'International Tables Vol C Tables 4.2.6.8 and 6.1.1.4'
S S 0.1246 0.1234 'International Tables Vol C Tables 4.2.6.8 and 6.1.1.4'
Pd Pd -0.9988 1.0072 'International Tables Vol C Tables 4.2.6.8 and 6.1.1.4'

loop_
_geom_angle_atom_site_label_1
_geom_angle_atom_site_label_2
_geom_angle_atom_site_label_3
_geom_angle
C1 Pd1 O1 86.17(7)
C1 Pd1 N2 95.80(7)
O1 Pd1 N2 177.92(6)
C1 Pd1 N3 177.67(7)
O1 Pd1 N3 92.63(6)
N2 Pd1 N3 85.37(6)
C9 O1 Pd1 120.42(13)
C18 N2 C17 108.36(16)
C18 N2 C19 108.51(16)
C17 N2 C19 109.44(15)
C18 N2 Pd1 113.05(12)
C17 N2 Pd1 111.79(12)
C19 N2 Pd1 105.58(12)
C21 N3 C22 108.38(17)
C21 N3 C20 109.81(16)
C22 N3 C20 111.41(16)
C21 N3 Pd1 114.66(13)
C22 N3 Pd1 108.14(13)
C20 N3 Pd1 104.43(12)
C2 C1 C11 124.43(18)
C2 C1 Pd1 118.94(15)
C11 C1 Pd1 116.57(14)
C1 C2 C3 120.85(18)
C1 C2 C10 124.67(19)
C3 C2 C10 114.44(17)
C8 C3 C4 117.25(19)
C8 C3 C2 118.99(18)
C4 C3 C2 123.67(18)
C5 C4 C3 120.50(19)
C5 C4 C9 117.13(18)
C3 C4 C9 122.36(18)
C6 C5 C4 120.6(2)
C5 C6 C7 119.4(2)
C8 C7 C6 120.1(2)
C7 C8 C3 122.0(2)
O1 C9 N1 118.96(18)
O1 C9 C4 122.54(17)
N1 C9 C4 118.43(18)
C12 C11 C16 117.79(19)
C12 C11 C1 122.26(18)
C16 C11 C1 119.88(18)
C13 C12 C11 120.7(2)
C14 C13 C12 120.6(2)
C13 C14 C15 119.3(2)
C16 C15 C14 120.3(2)
C15 C16 C11 121.3(2)
N2 C19 C20 110.88(16)
N3 C20 C19 110.01(16)
O4 S1 O3 115.57(12)
O4 S1 O2 115.48(13)
O3 S1 O2 114.91(11)
O4 S1 C99 103.16(13)
O3 S1 C99 102.96(10)
O2 S1 C99 101.93(11)
F3 C99 F2 107.3(2)
F3 C99 F1 108.4(2)
F2 C99 F1 106.65(19)
F3 C99 S1 111.41(17)
F2 C99 S1 111.31(16)
F1 C99 S1 111.55(17)

loop_
_geom_bond_atom_site_label_1
_geom_bond_atom_site_label_2
_geom_bond_distance
Pd1 C1 1.9936(19)
Pd1 O1 2.0525(13)
Pd1 N2 2.0672(16)
Pd1 N3 2.1715(17)
O1 C9 1.266(2)
N1 C9 1.317(3)
N2 C18 1.485(3)
N2 C17 1.492(2)
N2 C19 1.499(3)
N3 C21 1.479(3)
N3 C22 1.480(3)
N3 C20 1.486(2)
C1 C2 1.344(3)
C1 C11 1.483(3)
C2 C3 1.498(3)
C2 C10 1.521(3)
C3 C8 1.399(3)
C3 C4 1.411(3)
C4 C5 1.400(3)
C4 C9 1.493(3)
C5 C6 1.386(3)
C6 C7 1.388(3)
C7 C8 1.384(3)
C11 C12 1.400(3)
C11 C16 1.404(3)
C12 C13 1.394(3)
C13 C14 1.386(3)
C14 C15 1.391(3)
C15 C16 1.385(3)
C19 C20 1.512(3)
S1 O4 1.4311(19)
S1 O3 1.4342(16)
S1 O2 1.4441(18)
S1 C99 1.824(2)
C99 F3 1.321(3)
C99 F2 1.331(3)
C99 F1 1.332(3)

loop_
_geom_hbond_atom_site_label_D
_geom_hbond_atom_site_label_H
_geom_hbond_atom_site_label_A
_geom_hbond_distance_DH
_geom_hbond_distance_HA
_geom_hbond_distance_DA
_geom_hbond_angle_DHA
_geom_hbond_site_symmetry_A
N1 H02 O2 0.83(3) 2.02(3) 2.835(2) 166(3) .
N1 H01 O1 0.85(3) 2.12(3) 2.962(2) 170(2) 5_656
C17 H17C O3 0.98 2.66 3.437(3) 136.7 4_456
C19 H19A O3 0.99 2.57 3.368(3) 137.9 5_666
C22 H22C O3 0.98 2.64 3.339(3) 128.3 5_666
C17 H17B O4 0.98 2.40 3.372(3) 169.1 5_656
C21 H21A O4 0.98 2.55 3.472(3) 157.5 5_656
C18 H18C F1 0.98 2.52 3.129(3) 120.0 3_656
C20 H20B F2 0.99 2.62 3.578(3) 162.5 5_666
C13 H13 F3 0.95 2.53 3.364(3) 146.2 6_557
C20 H20A F3 0.99 2.62 3.241(3) 120.6 4_456
